data_4067094
loop_
_publ_author_name
'Lorbach, Andreas'
'Bolte, Michael'
'Lerner, Hans-Wolfram'
'Wagner, Matthias'

_publ_section_title
;
 Dilithio 9,10-Diborataanthracene: Molecular Structure and 1,4-Addition
 Reactions
;
_journal_issue 22
_journal_name_full Organometallics
_journal_page_first 5762
_journal_paper_doi 10.1021/om100825m
_journal_volume 29
_journal_year 2010
_chemical_formula_moiety 'C28 H42 B2 Li2 O4'
_chemical_formula_sum 'C28 H42 B2 Li2 O4'
_chemical_formula_weight 478.12
_chemical_name_systematic ?
_space_group_IT_number 2
_symmetry_cell_setting triclinic
_symmetry_space_group_name_Hall '-P 1'
_symmetry_space_group_name_H-M 'P -1'
_atom_sites_solution_hydrogens geom
_atom_sites_solution_primary direct
_atom_sites_solution_secondary difmap
_audit_creation_method SHELXL-97
_cell_angle_alpha 101.971(11)
_cell_angle_beta 104.514(11)
_cell_angle_gamma 100.804(11)
_cell_formula_units_Z 2
_cell_length_a 8.5547(13)
_cell_length_b 10.8865(15)
_cell_length_c 16.236(2)
_cell_measurement_reflns_used 8337
_cell_measurement_temperature 173(2)
_cell_measurement_theta_max 25.9
_cell_measurement_theta_min 3.4
_cell_volume 1385.5(4)
_computing_cell_refinement 'X-Area (Stoe & Cie, 2001)'
_computing_data_collection 'X-Area (Stoe & Cie, 2001)'
_computing_data_reduction 'X-Area (Stoe & Cie, 2001)'
_computing_molecular_graphics 'XP in SHELXTL-Plus (Sheldrick, 1991)'
_computing_publication_material SHELXL97
_computing_structure_refinement 'SHELXL97 (Sheldrick, 2008) '
_computing_structure_solution 'SHELXS97 (Sheldrick, 2008) '
_diffrn_ambient_temperature 173(2)
_diffrn_measured_fraction_theta_full 0.997
_diffrn_measured_fraction_theta_max 0.990
_diffrn_measurement_device_type 'STOE IPDS II two-circle-diffractometer'
_diffrn_measurement_method \w
_diffrn_radiation_monochromator graphite
_diffrn_radiation_source 'fine-focus sealed tube'
_diffrn_radiation_type MoK\a
_diffrn_radiation_wavelength 0.71073
_diffrn_reflns_av_R_equivalents 0.1216
_diffrn_reflns_av_sigmaI/netI 0.1089
_diffrn_reflns_limit_h_max 10
_diffrn_reflns_limit_h_min -10
_diffrn_reflns_limit_k_max 13
_diffrn_reflns_limit_k_min -13
_diffrn_reflns_limit_l_max 19
_diffrn_reflns_limit_l_min -19
_diffrn_reflns_number 20027
_diffrn_reflns_theta_full 25.00
_diffrn_reflns_theta_max 25.66
_diffrn_reflns_theta_min 3.35
_diffrn_standards_number 0
_exptl_absorpt_coefficient_mu 0.072
_exptl_absorpt_correction_type none
_exptl_crystal_colour red
_exptl_crystal_density_diffrn 1.146
_exptl_crystal_density_method 'not measured'
_exptl_crystal_description plate
_exptl_crystal_F_000 516
_exptl_crystal_size_max 0.23
_exptl_crystal_size_mid 0.21
_exptl_crystal_size_min 0.11
_refine_diff_density_max 0.558
_refine_diff_density_min -0.288
_refine_diff_density_rms 0.048
_refine_ls_extinction_coef 0.009(2)
_refine_ls_extinction_expression Fc^*^=kFc[1+0.001xFc^2^\l^3^/sin(2\q)]^-1/4^
_refine_ls_extinction_method SHELXL
_refine_ls_goodness_of_fit_ref 0.948
_refine_ls_hydrogen_treatment constr
_refine_ls_matrix_type full
_refine_ls_number_parameters 326
_refine_ls_number_reflns 5203
_refine_ls_number_restraints 0
_refine_ls_restrained_S_all 0.948
_refine_ls_R_factor_all 0.1270
_refine_ls_R_factor_gt 0.0651
_refine_ls_shift/su_max 0.000
_refine_ls_shift/su_mean 0.000
_refine_ls_structure_factor_coef Fsqd
_refine_ls_weighting_details 'calc w=1/[\s^2^(Fo^2^)+(0.0719P)^2^] where P=(Fo^2^+2Fc^2^)/3'
_refine_ls_weighting_scheme calc
_refine_ls_wR_factor_gt 0.1377
_refine_ls_wR_factor_ref 0.1628
_reflns_number_gt 2906
_reflns_number_total 5203
_reflns_threshold_expression I>2\s(I)
_cod_data_source_file om100825m_si_002.cif
_cod_data_source_block wa1005
_cod_depositor_comments
;
The following automatic conversions were performed:

'_symmetry_cell_setting' value 'Triclinic' changed to 'triclinic'
according to /home/saulius/struct/CIF-dictionaries/cif_core.dic
dictionary named 'cif_core.dic' version 2.4.1 from 2010-06-29.

Automatic conversion script
Id: cif_fix_values 1715 2011-07-08 13:25:40Z adriana 
;
_cod_original_cell_volume 1385.5(3)
_cod_original_sg_symbol_H-M P-1
_cod_database_code 4067094

loop_
_symmetry_equiv_pos_as_xyz
'x, y, z'
'-x, -y, -z'

loop_
_atom_site_label
_atom_site_type_symbol
_atom_site_fract_x
_atom_site_fract_y
_atom_site_fract_z
_atom_site_U_iso_or_equiv
_atom_site_adp_type
_atom_site_occupancy
_atom_site_symmetry_multiplicity
_atom_site_calc_flag
_atom_site_refinement_flags
Li1 Li 0.6286(6) 0.4029(4) 0.9393(3) 0.0326(10) Uani 1 1 d .
B1 B 0.6609(4) 0.6021(3) 1.0520(2) 0.0303(7) Uani 1 1 d .
H1 H 0.7618 0.6660 1.0848 0.036 Uiso 1 1 calc R
C1 C 0.5578(4) 0.6089(2) 0.96280(18) 0.0302(6) Uani 1 1 d .
C2 C 0.4028(4) 0.5106(2) 0.91268(17) 0.0293(6) Uani 1 1 d .
C3 C 0.3141(4) 0.5228(3) 0.82769(18) 0.0365(7) Uani 1 1 d .
H3 H 0.2124 0.4604 0.7942 0.044 Uiso 1 1 calc R
C4 C 0.3707(5) 0.6204(3) 0.7937(2) 0.0454(8) Uani 1 1 d .
H4 H 0.3081 0.6252 0.7378 0.054 Uiso 1 1 calc R
C5 C 0.5212(5) 0.7140(3) 0.8410(2) 0.0447(8) Uani 1 1 d .
H5 H 0.5607 0.7813 0.8166 0.054 Uiso 1 1 calc R
C6 C 0.6107(4) 0.7084(3) 0.92190(19) 0.0364(7) Uani 1 1 d .
H6 H 0.7121 0.7727 0.9526 0.044 Uiso 1 1 calc R
O11 O 0.7043(3) 0.24237(19) 0.94080(14) 0.0440(6) Uani 1 1 d .
C12 C 0.6783(5) 0.1639(3) 0.9996(2) 0.0556(10) Uani 1 1 d .
H12A H 0.5662 0.1028 0.9758 0.067 Uiso 1 1 calc R
H12B H 0.6884 0.2190 1.0584 0.067 Uiso 1 1 calc R
C13 C 0.8119(5) 0.0913(3) 1.0061(2) 0.0504(9) Uani 1 1 d .
H13A H 0.7744 0.0067 1.0178 0.061 Uiso 1 1 calc R
H13B H 0.9154 0.1423 1.0534 0.061 Uiso 1 1 calc R
C14 C 0.8388(5) 0.0729(3) 0.9165(2) 0.0560(10) Uani 1 1 d .
H14A H 0.9557 0.0712 0.9206 0.067 Uiso 1 1 calc R
H14B H 0.7636 -0.0089 0.8750 0.067 Uiso 1 1 calc R
C15 C 0.7987(5) 0.1882(3) 0.8868(2) 0.0455(8) Uani 1 1 d .
H15A H 0.9027 0.2533 0.8945 0.055 Uiso 1 1 calc R
H15B H 0.7322 0.1613 0.8237 0.055 Uiso 1 1 calc R
O21 O 0.7531(3) 0.44383(18) 0.85506(12) 0.0354(5) Uani 1 1 d .
C22 C 0.6787(4) 0.4209(3) 0.7607(2) 0.0465(8) Uani 1 1 d .
H22A H 0.5794 0.4565 0.7486 0.056 Uiso 1 1 calc R
H22B H 0.6444 0.3268 0.7309 0.056 Uiso 1 1 calc R
C23 C 0.8127(5) 0.4899(3) 0.7285(2) 0.0508(9) Uani 1 1 d .
H23A H 0.8831 0.4323 0.7119 0.061 Uiso 1 1 calc R
H23B H 0.7635 0.5211 0.6773 0.061 Uiso 1 1 calc R
C24 C 0.9119(4) 0.6018(3) 0.8079(2) 0.0449(8) Uani 1 1 d .
H24A H 0.8580 0.6749 0.8117 0.054 Uiso 1 1 calc R
H24B H 1.0274 0.6330 0.8066 0.054 Uiso 1 1 calc R
C25 C 0.9088(4) 0.5412(3) 0.88341(19) 0.0390(7) Uani 1 1 d .
H25A H 1.0039 0.5013 0.8968 0.047 Uiso 1 1 calc R
H25B H 0.9161 0.6075 0.9371 0.047 Uiso 1 1 calc R
Li1A Li 0.3600(6) 1.0695(4) 0.5669(3) 0.0352(11) Uani 1 1 d .
B1A B 0.3506(4) 0.8955(3) 0.4374(2) 0.0319(7) Uani 1 1 d .
H1A H 0.2564 0.8300 0.3982 0.038 Uiso 1 1 calc R
C1A C 0.4619(4) 0.8695(2) 0.51720(17) 0.0310(6) Uani 1 1 d .
C2A C 0.6066(4) 0.9713(3) 0.57801(17) 0.0315(6) Uani 1 1 d .
C3A C 0.7082(4) 0.9377(3) 0.65076(19) 0.0430(8) Uani 1 1 d .
H3A H 0.8013 1.0025 0.6917 0.052 Uiso 1 1 calc R
C4A C 0.6765(5) 0.8168(4) 0.6634(2) 0.0563(10) Uani 1 1 d .
H4A H 0.7483 0.7985 0.7117 0.068 Uiso 1 1 calc R
C5A C 0.5373(5) 0.7185(3) 0.6050(2) 0.0534(10) Uani 1 1 d .
H5A H 0.5152 0.6345 0.6144 0.064 Uiso 1 1 calc R
C6A C 0.4357(5) 0.7442(3) 0.5358(2) 0.0429(8) Uani 1 1 d .
H6A H 0.3426 0.6768 0.4976 0.052 Uiso 1 1 calc R
O11A O 0.2192(3) 1.19621(18) 0.54922(12) 0.0366(5) Uani 1 1 d .
C12A C 0.2785(4) 1.3351(3) 0.5858(2) 0.0432(8) Uani 1 1 d .
H12C H 0.3760 1.3697 0.5675 0.052 Uiso 1 1 calc R
H12D H 0.3113 1.3579 0.6511 0.052 Uiso 1 1 calc R
C13A C 0.1341(6) 1.3898(4) 0.5497(3) 0.0756(13) Uani 1 1 d .
H13C H 0.0676 1.4015 0.5914 0.091 Uiso 1 1 calc R
H13D H 0.1742 1.4744 0.5386 0.091 Uiso 1 1 calc R
C14A C 0.0350(5) 1.2923(3) 0.4670(3) 0.0610(10) Uani 1 1 d .
H14C H 0.0786 1.3057 0.4177 0.073 Uiso 1 1 calc R
H14D H -0.0836 1.2950 0.4519 0.073 Uiso 1 1 calc R
C15A C 0.0550(4) 1.1660(3) 0.4866(2) 0.0423(7) Uani 1 1 d .
H15C H -0.0318 1.1316 0.5123 0.051 Uiso 1 1 calc R
H15D H 0.0463 1.1007 0.4321 0.051 Uiso 1 1 calc R
O21A O 0.3044(3) 1.04384(19) 0.67459(13) 0.0397(5) Uani 1 1 d .
C22A C 0.3506(5) 0.9479(3) 0.7180(2) 0.0515(9) Uani 1 1 d .
H22C H 0.4666 0.9796 0.7579 0.062 Uiso 1 1 calc R
H22D H 0.3410 0.8663 0.6744 0.062 Uiso 1 1 calc R
C23A C 0.2290(6) 0.9272(4) 0.7694(3) 0.0714(13) Uani 1 1 d .
H23C H 0.1257 0.8606 0.7323 0.086 Uiso 1 1 calc R
H23D H 0.2785 0.8989 0.8220 0.086 Uiso 1 1 calc R
C24A C 0.1938(5) 1.0530(3) 0.7954(2) 0.0554(10) Uani 1 1 d .
H24C H 0.2686 1.1031 0.8548 0.067 Uiso 1 1 calc R
H24D H 0.0766 1.0422 0.7960 0.067 Uiso 1 1 calc R
C25A C 0.2248(5) 1.1211(3) 0.7262(2) 0.0494(9) Uani 1 1 d .
H25C H 0.1181 1.1277 0.6881 0.059 Uiso 1 1 calc R
H25D H 0.2980 1.2097 0.7548 0.059 Uiso 1 1 calc R

loop_
_atom_site_aniso_label
_atom_site_aniso_U_11
_atom_site_aniso_U_22
_atom_site_aniso_U_33
_atom_site_aniso_U_23
_atom_site_aniso_U_13
_atom_site_aniso_U_12
Li1 0.036(3) 0.033(2) 0.035(2) 0.0101(19) 0.018(2) 0.013(2)
B1 0.0255(18) 0.0253(14) 0.0382(16) 0.0022(12) 0.0122(14) 0.0051(13)
C1 0.0327(17) 0.0294(13) 0.0364(14) 0.0105(11) 0.0184(13) 0.0139(12)
C2 0.0301(17) 0.0326(13) 0.0295(13) 0.0077(11) 0.0122(12) 0.0148(12)
C3 0.0392(19) 0.0441(16) 0.0304(14) 0.0072(12) 0.0120(14) 0.0214(14)
C4 0.060(2) 0.0577(19) 0.0358(16) 0.0236(15) 0.0222(16) 0.0326(18)
C5 0.062(2) 0.0458(17) 0.0548(19) 0.0324(15) 0.0393(19) 0.0321(17)
C6 0.0414(19) 0.0308(14) 0.0490(17) 0.0159(13) 0.0263(15) 0.0146(13)
O11 0.0601(16) 0.0430(11) 0.0544(13) 0.0265(10) 0.0380(12) 0.0301(11)
C12 0.077(3) 0.056(2) 0.071(2) 0.0427(18) 0.052(2) 0.0374(19)
C13 0.068(3) 0.0480(18) 0.0527(19) 0.0224(15) 0.0284(19) 0.0328(17)
C14 0.080(3) 0.057(2) 0.060(2) 0.0283(17) 0.041(2) 0.045(2)
C15 0.061(2) 0.0451(17) 0.0503(18) 0.0190(14) 0.0360(18) 0.0285(16)
O21 0.0348(12) 0.0396(10) 0.0334(10) 0.0119(8) 0.0116(9) 0.0092(9)
C22 0.042(2) 0.0556(19) 0.0378(16) 0.0065(14) 0.0079(15) 0.0145(16)
C23 0.064(3) 0.061(2) 0.0397(17) 0.0209(15) 0.0247(17) 0.0231(18)
C24 0.047(2) 0.0458(17) 0.0548(19) 0.0262(15) 0.0237(17) 0.0175(15)
C25 0.0329(18) 0.0445(16) 0.0404(16) 0.0153(13) 0.0093(14) 0.0098(14)
Li1A 0.040(3) 0.042(3) 0.030(2) 0.015(2) 0.015(2) 0.015(2)
B1A 0.0300(19) 0.0343(16) 0.0299(16) 0.0019(13) 0.0133(14) 0.0063(14)
C1A 0.0376(18) 0.0310(14) 0.0329(14) 0.0120(11) 0.0201(13) 0.0123(13)
C2A 0.0334(17) 0.0413(15) 0.0293(14) 0.0141(12) 0.0153(13) 0.0186(13)
C3A 0.044(2) 0.067(2) 0.0310(15) 0.0201(14) 0.0192(15) 0.0268(16)
C4A 0.071(3) 0.086(3) 0.054(2) 0.049(2) 0.041(2) 0.055(2)
C5A 0.073(3) 0.056(2) 0.069(2) 0.0435(19) 0.048(2) 0.041(2)
C6A 0.056(2) 0.0357(15) 0.0564(19) 0.0205(14) 0.0380(18) 0.0187(15)
O11A 0.0398(13) 0.0353(10) 0.0376(11) 0.0116(8) 0.0106(10) 0.0157(9)
C12A 0.047(2) 0.0358(15) 0.0441(17) 0.0061(13) 0.0108(15) 0.0136(14)
C13A 0.086(3) 0.047(2) 0.081(3) 0.0106(19) -0.002(3) 0.032(2)
C14A 0.050(2) 0.061(2) 0.071(2) 0.0218(19) 0.005(2) 0.0268(19)
C15A 0.0332(18) 0.0457(17) 0.0469(17) 0.0114(14) 0.0118(15) 0.0089(14)
O21A 0.0493(14) 0.0510(12) 0.0364(11) 0.0212(9) 0.0252(10) 0.0272(10)
C22A 0.067(3) 0.068(2) 0.0490(19) 0.0356(17) 0.0329(18) 0.0433(19)
C23A 0.112(4) 0.074(3) 0.070(2) 0.043(2) 0.061(3) 0.050(3)
C24A 0.081(3) 0.061(2) 0.053(2) 0.0302(17) 0.045(2) 0.037(2)
C25A 0.071(3) 0.0471(18) 0.0513(19) 0.0198(15) 0.0390(19) 0.0299(17)

loop_
_atom_type_symbol
_atom_type_description
_atom_type_scat_dispersion_real
_atom_type_scat_dispersion_imag
_atom_type_scat_source
C C 0.0033 0.0016 'International Tables Vol C Tables 4.2.6.8 and 6.1.1.4'
H H 0.0000 0.0000 'International Tables Vol C Tables 4.2.6.8 and 6.1.1.4'
B B 0.0013 0.0007 'International Tables Vol C Tables 4.2.6.8 and 6.1.1.4'
Li Li -0.0003 0.0001 'International Tables Vol C Tables 4.2.6.8 and 6.1.1.4'
O O 0.0106 0.0060 'International Tables Vol C Tables 4.2.6.8 and 6.1.1.4'

loop_
_geom_angle_atom_site_label_1
_geom_angle_atom_site_label_2
_geom_angle_atom_site_label_3
_geom_angle
_geom_angle_site_symmetry_1
_geom_angle_site_symmetry_3
O11 Li1 O21 91.6(2) . .
O11 Li1 C1 170.8(3) . .
O21 Li1 C1 93.22(18) . .
O11 Li1 C2 149.9(3) . .
O21 Li1 C2 104.1(2) . .
C1 Li1 C2 35.05(11) . .
O11 Li1 B1 134.4(2) . .
O21 Li1 B1 109.6(2) . .
C1 Li1 B1 36.44(12) . .
C2 Li1 B1 64.10(15) . .
O11 Li1 C2 107.6(2) . 2_667
O21 Li1 C2 143.4(2) . 2_667
C1 Li1 C2 64.28(14) . 2_667
C2 Li1 C2 74.56(16) . 2_667
B1 Li1 C2 35.96(11) . 2_667
O11 Li1 B1 117.2(2) . 2_667
O21 Li1 B1 135.0(2) . 2_667
C1 Li1 B1 63.85(15) . 2_667
C2 Li1 B1 35.94(11) . 2_667
B1 Li1 B1 75.42(17) . 2_667
C2 Li1 B1 62.50(14) 2_667 2_667
O11 Li1 C1 100.99(18) . 2_667
O21 Li1 C1 167.2(2) . 2_667
C1 Li1 C1 74.70(15) . 2_667
C2 Li1 C1 63.48(14) . 2_667
B1 Li1 C1 63.08(14) . 2_667
C2 Li1 C1 33.84(11) 2_667 2_667
B1 Li1 C1 35.20(12) 2_667 2_667
C1 B1 C2 117.8(3) . 2_667
C1 B1 Li1 70.36(19) . .
C2 B1 Li1 73.51(17) 2_667 .
C1 B1 Li1 72.9(2) . 2_667
C2 B1 Li1 69.52(18) 2_667 2_667
Li1 B1 Li1 104.57(17) . 2_667
C1 B1 H1 121.1 . .
C2 B1 H1 121.1 2_667 .
Li1 B1 H1 126.9 . .
Li1 B1 H1 128.5 2_667 .
C6 C1 C2 116.8(3) . .
C6 C1 B1 122.2(3) . .
C2 C1 B1 121.0(2) . .
C6 C1 Li1 123.4(2) . .
C2 C1 Li1 73.43(19) . .
B1 C1 Li1 73.20(18) . .
C6 C1 Li1 131.2(2) . 2_667
C2 C1 Li1 71.97(18) . 2_667
B1 C1 Li1 71.85(19) . 2_667
Li1 C1 Li1 105.30(15) . 2_667
C3 C2 C1 117.4(2) . .
C3 C2 B1 121.4(3) . 2_667
C1 C2 B1 121.2(2) . 2_667
C3 C2 Li1 125.3(2) . .
C1 C2 Li1 71.53(19) . .
B1 C2 Li1 74.54(19) 2_667 .
C3 C2 Li1 129.3(2) . 2_667
C1 C2 Li1 74.19(18) . 2_667
B1 C2 Li1 70.53(17) 2_667 2_667
Li1 C2 Li1 105.44(16) . 2_667
C4 C3 C2 122.5(3) . .
C4 C3 H3 118.8 . .
C2 C3 H3 118.8 . .
C3 C4 C5 120.4(3) . .
C3 C4 H4 119.8 . .
C5 C4 H4 119.8 . .
C6 C5 C4 120.1(3) . .
C6 C5 H5 120.0 . .
C4 C5 H5 120.0 . .
C5 C6 C1 122.8(3) . .
C5 C6 H6 118.6 . .
C1 C6 H6 118.6 . .
C12 O11 C15 109.4(2) . .
C12 O11 Li1 124.3(2) . .
C15 O11 Li1 126.3(2) . .
O11 C12 C13 105.6(2) . .
O11 C12 H12A 110.6 . .
C13 C12 H12A 110.6 . .
O11 C12 H12B 110.6 . .
C13 C12 H12B 110.6 . .
H12A C12 H12B 108.8 . .
C12 C13 C14 103.3(3) . .
C12 C13 H13A 111.1 . .
C14 C13 H13A 111.1 . .
C12 C13 H13B 111.1 . .
C14 C13 H13B 111.1 . .
H13A C13 H13B 109.1 . .
C15 C14 C13 104.5(2) . .
C15 C14 H14A 110.9 . .
C13 C14 H14A 110.9 . .
C15 C14 H14B 110.9 . .
C13 C14 H14B 110.9 . .
H14A C14 H14B 108.9 . .
O11 C15 C14 106.9(2) . .
O11 C15 H15A 110.3 . .
C14 C15 H15A 110.3 . .
O11 C15 H15B 110.3 . .
C14 C15 H15B 110.3 . .
H15A C15 H15B 108.6 . .
C25 O21 C22 109.1(2) . .
C25 O21 Li1 122.1(2) . .
C22 O21 Li1 125.1(2) . .
O21 C22 C23 105.7(3) . .
O21 C22 H22A 110.6 . .
C23 C22 H22A 110.6 . .
O21 C22 H22B 110.6 . .
C23 C22 H22B 110.6 . .
H22A C22 H22B 108.7 . .
C24 C23 C22 102.8(2) . .
C24 C23 H23A 111.2 . .
C22 C23 H23A 111.2 . .
C24 C23 H23B 111.2 . .
C22 C23 H23B 111.2 . .
H23A C23 H23B 109.1 . .
C23 C24 C25 102.1(2) . .
C23 C24 H24A 111.3 . .
C25 C24 H24A 111.3 . .
C23 C24 H24B 111.3 . .
C25 C24 H24B 111.3 . .
H24A C24 H24B 109.2 . .
O21 C25 C24 106.4(2) . .
O21 C25 H25A 110.5 . .
C24 C25 H25A 110.5 . .
O21 C25 H25B 110.5 . .
C24 C25 H25B 110.5 . .
H25A C25 H25B 108.6 . .
O21A Li1A O11A 94.0(2) . .
O21A Li1A C1A 155.9(3) . 2_676
O11A Li1A C1A 97.71(19) . 2_676
O21A Li1A C2A 162.2(3) . 2_676
O11A Li1A C2A 95.92(19) . 2_676
C1A Li1A C2A 35.75(11) 2_676 2_676
O21A Li1A B1A 120.6(2) . 2_676
O11A Li1A B1A 124.4(2) . 2_676
C1A Li1A B1A 36.51(12) 2_676 2_676
C2A Li1A B1A 64.53(15) 2_676 2_676
O21A Li1A B1A 126.4(2) . .
O11A Li1A B1A 119.5(2) . .
C1A Li1A B1A 64.37(14) 2_676 .
C2A Li1A B1A 36.02(11) 2_676 .
B1A Li1A B1A 75.31(18) 2_676 .
O21A Li1A C2A 100.1(2) . .
O11A Li1A C2A 159.8(2) . .
C1A Li1A C2A 64.06(15) 2_676 .
C2A Li1A C2A 74.56(17) 2_676 .
B1A Li1A C2A 35.43(12) 2_676 .
B1A Li1A C2A 62.25(15) . .
O21A Li1A C1A 102.6(2) . .
O11A Li1A C1A 154.3(2) . .
C1A Li1A C1A 74.72(16) 2_676 .
C2A Li1A C1A 63.40(14) 2_676 .
B1A Li1A C1A 62.55(15) 2_676 .
B1A Li1A C1A 34.99(12) . .
C2A Li1A C1A 33.66(11) . .
C2A B1A C1A 118.3(3) 2_676 .
C2A B1A Li1A 74.7(2) 2_676 2_676
C1A B1A Li1A 69.08(19) . 2_676
C2A B1A Li1A 68.66(17) 2_676 .
C1A B1A Li1A 74.43(19) . .
Li1A B1A Li1A 104.69(18) 2_676 .
C2A B1A H1A 120.9 2_676 .
C1A B1A H1A 120.9 . .
Li1A B1A H1A 127.2 2_676 .
Li1A B1A H1A 128.1 . .
C6A C1A C2A 116.8(3) . .
C6A C1A B1A 122.6(3) . .
C2A C1A B1A 120.6(2) . .
C6A C1A Li1A 122.8(2) . 2_676
C2A C1A Li1A 72.88(18) . 2_676
B1A C1A Li1A 74.41(19) . 2_676
C6A C1A Li1A 131.9(2) . .
C2A C1A Li1A 72.24(19) . .
B1A C1A Li1A 70.58(18) . .
Li1A C1A Li1A 105.28(16) 2_676 .
C3A C2A C1A 117.1(3) . .
C3A C2A B1A 121.8(3) . 2_676
C1A C2A B1A 121.1(2) . 2_676
C3A C2A Li1A 123.7(2) . 2_676
C1A C2A Li1A 71.37(18) . 2_676
B1A C2A Li1A 75.32(18) 2_676 2_676
C3A C2A Li1A 130.8(2) . .
C1A C2A Li1A 74.10(19) . .
B1A C2A Li1A 69.87(19) 2_676 .
Li1A C2A Li1A 105.44(17) 2_676 .
C4A C3A C2A 122.7(3) . .
C4A C3A H3A 118.7 . .
C2A C3A H3A 118.7 . .
C3A C4A C5A 120.4(3) . .
C3A C4A H4A 119.8 . .
C5A C4A H4A 119.8 . .
C6A C5A C4A 119.8(3) . .
C6A C5A H5A 120.1 . .
C4A C5A H5A 120.1 . .
C5A C6A C1A 123.2(3) . .
C5A C6A H6A 118.4 . .
C1A C6A H6A 118.4 . .
C12A O11A C15A 109.2(2) . .
C12A O11A Li1A 124.6(2) . .
C15A O11A Li1A 125.3(2) . .
O11A C12A C13A 105.6(3) . .
O11A C12A H12C 110.6 . .
C13A C12A H12C 110.6 . .
O11A C12A H12D 110.6 . .
C13A C12A H12D 110.6 . .
H12C C12A H12D 108.7 . .
C14A C13A C12A 104.3(3) . .
C14A C13A H13C 110.9 . .
C12A C13A H13C 110.9 . .
C14A C13A H13D 110.9 . .
C12A C13A H13D 110.9 . .
H13C C13A H13D 108.9 . .
C13A C14A C15A 103.5(3) . .
C13A C14A H14C 111.1 . .
C15A C14A H14C 111.1 . .
C13A C14A H14D 111.1 . .
C15A C14A H14D 111.1 . .
H14C C14A H14D 109.0 . .
O11A C15A C14A 105.3(3) . .
O11A C15A H15C 110.7 . .
C14A C15A H15C 110.7 . .
O11A C15A H15D 110.7 . .
C14A C15A H15D 110.7 . .
H15C C15A H15D 108.8 . .
C22A O21A C25A 108.5(2) . .
C22A O21A Li1A 124.0(2) . .
C25A O21A Li1A 127.4(2) . .
O21A C22A C23A 104.5(3) . .
O21A C22A H22C 110.9 . .
C23A C22A H22C 110.9 . .
O21A C22A H22D 110.9 . .
C23A C22A H22D 110.9 . .
H22C C22A H22D 108.9 . .
C24A C23A C22A 105.0(3) . .
C24A C23A H23C 110.7 . .
C22A C23A H23C 110.7 . .
C24A C23A H23D 110.7 . .
C22A C23A H23D 110.7 . .
H23C C23A H23D 108.8 . .
C23A C24A C25A 105.1(3) . .
C23A C24A H24C 110.7 . .
C25A C24A H24C 110.7 . .
C23A C24A H24D 110.7 . .
C25A C24A H24D 110.7 . .
H24C C24A H24D 108.8 . .
O21A C25A C24A 106.6(2) . .
O21A C25A H25C 110.4 . .
C24A C25A H25C 110.4 . .
O21A C25A H25D 110.4 . .
C24A C25A H25D 110.4 . .
H25C C25A H25D 108.6 . .

loop_
_geom_bond_atom_site_label_1
_geom_bond_atom_site_label_2
_geom_bond_distance
_geom_bond_site_symmetry_2
Li1 O11 1.977(5) .
Li1 O21 2.003(4) .
Li1 C1 2.411(5) .
Li1 C2 2.436(5) .
Li1 B1 2.450(5) .
Li1 C2 2.492(5) 2_667
Li1 B1 2.506(6) 2_667
Li1 C1 2.522(5) 2_667
B1 C1 1.520(4) .
B1 C2 1.526(4) 2_667
B1 Li1 2.506(6) 2_667
B1 H1 0.9500 .
C1 C6 1.444(4) .
C1 C2 1.459(4) .
C1 Li1 2.522(5) 2_667
C2 C3 1.445(4) .
C2 B1 1.526(4) 2_667
C2 Li1 2.492(5) 2_667
C3 C4 1.360(4) .
C3 H3 0.9500 .
C4 C5 1.405(5) .
C4 H4 0.9500 .
C5 C6 1.365(5) .
C5 H5 0.9500 .
C6 H6 0.9500 .
O11 C12 1.437(3) .
O11 C15 1.445(3) .
C12 C13 1.502(5) .
C12 H12A 0.9900 .
C12 H12B 0.9900 .
C13 C14 1.508(4) .
C13 H13A 0.9900 .
C13 H13B 0.9900 .
C14 C15 1.502(4) .
C14 H14A 0.9900 .
C14 H14B 0.9900 .
C15 H15A 0.9900 .
C15 H15B 0.9900 .
O21 C25 1.439(4) .
O21 C22 1.452(4) .
C22 C23 1.514(5) .
C22 H22A 0.9900 .
C22 H22B 0.9900 .
C23 C24 1.510(5) .
C23 H23A 0.9900 .
C23 H23B 0.9900 .
C24 C25 1.511(4) .
C24 H24A 0.9900 .
C24 H24B 0.9900 .
C25 H25A 0.9900 .
C25 H25B 0.9900 .
Li1A O21A 1.983(4) .
Li1A O11A 2.013(5) .
Li1A C1A 2.381(5) 2_676
Li1A C2A 2.401(5) 2_676
Li1A B1A 2.455(6) 2_676
Li1A B1A 2.494(5) .
Li1A C2A 2.522(6) .
Li1A C1A 2.547(5) .
B1A C2A 1.516(4) 2_676
B1A C1A 1.516(4) .
B1A Li1A 2.455(6) 2_676
B1A H1A 0.9500 .
C1A C6A 1.446(4) .
C1A C2A 1.468(4) .
C1A Li1A 2.381(5) 2_676
C2A C3A 1.438(4) .
C2A B1A 1.516(4) 2_676
C2A Li1A 2.401(5) 2_676
C3A C4A 1.361(5) .
C3A H3A 0.9500 .
C4A C5A 1.413(6) .
C4A H4A 0.9500 .
C5A C6A 1.353(5) .
C5A H5A 0.9500 .
C6A H6A 0.9500 .
O11A C12A 1.444(3) .
O11A C15A 1.445(4) .
C12A C13A 1.510(5) .
C12A H12C 0.9900 .
C12A H12D 0.9900 .
C13A C14A 1.466(6) .
C13A H13C 0.9900 .
C13A H13D 0.9900 .
C14A C15A 1.504(5) .
C14A H14C 0.9900 .
C14A H14D 0.9900 .
C15A H15C 0.9900 .
C15A H15D 0.9900 .
O21A C22A 1.437(3) .
O21A C25A 1.443(3) .
C22A C23A 1.502(5) .
C22A H22C 0.9900 .
C22A H22D 0.9900 .
C23A C24A 1.458(5) .
C23A H23C 0.9900 .
C23A H23D 0.9900 .
C24A C25A 1.518(4) .
C24A H24C 0.9900 .
C24A H24D 0.9900 .
C25A H25C 0.9900 .
C25A H25D 0.9900 .

loop_
_geom_torsion_atom_site_label_1
_geom_torsion_atom_site_label_2
_geom_torsion_atom_site_label_3
_geom_torsion_atom_site_label_4
_geom_torsion
_geom_torsion_site_symmetry_1
_geom_torsion_site_symmetry_4
O11 Li1 B1 C1 -179.5(4) . .
O21 Li1 B1 C1 67.6(2) . .
C2 Li1 B1 C1 -29.00(15) . .
C2 Li1 B1 C1 -128.5(3) 2_667 .
B1 Li1 B1 C1 -65.52(18) 2_667 .
C1 Li1 B1 C1 -100.93(18) 2_667 .
O11 Li1 B1 C2 -51.0(3) . 2_667
O21 Li1 B1 C2 -163.9(3) . 2_667
C1 Li1 B1 C2 128.5(3) . 2_667
C2 Li1 B1 C2 99.51(18) . 2_667
B1 Li1 B1 C2 63.00(16) 2_667 2_667
C1 Li1 B1 C2 27.58(16) 2_667 2_667
O11 Li1 B1 Li1 -114.0(3) . 2_667
O21 Li1 B1 Li1 133.1(3) . 2_667
C1 Li1 B1 Li1 65.51(18) . 2_667
C2 Li1 B1 Li1 36.51(11) . 2_667
C2 Li1 B1 Li1 -63.00(16) 2_667 2_667
B1 Li1 B1 Li1 0.0 2_667 2_667
C1 Li1 B1 Li1 -35.42(10) 2_667 2_667
C2 B1 C1 C6 -177.3(2) 2_667 .
Li1 B1 C1 C6 -119.3(3) . .
Li1 B1 C1 C6 127.8(3) 2_667 .
C2 B1 C1 C2 0.1(4) 2_667 .
Li1 B1 C1 C2 58.1(2) . .
Li1 B1 C1 C2 -54.8(2) 2_667 .
C2 B1 C1 Li1 -58.0(2) 2_667 .
Li1 B1 C1 Li1 -112.89(14) 2_667 .
C2 B1 C1 Li1 54.8(2) 2_667 2_667
Li1 B1 C1 Li1 112.89(14) . 2_667
O21 Li1 C1 C6 -1.4(3) . .
C2 Li1 C1 C6 -111.6(3) . .
B1 Li1 C1 C6 117.8(3) . .
C2 Li1 C1 C6 148.5(3) 2_667 .
B1 Li1 C1 C6 -141.0(3) 2_667 .
C1 Li1 C1 C6 -177.0(3) 2_667 .
O21 Li1 C1 C2 110.2(2) . .
B1 Li1 C1 C2 -130.6(2) . .
C2 Li1 C1 C2 -99.91(17) 2_667 .
B1 Li1 C1 C2 -29.45(15) 2_667 .
C1 Li1 C1 C2 -65.40(16) 2_667 .
O21 Li1 C1 B1 -119.3(2) . .
C2 Li1 C1 B1 130.6(2) . .
C2 Li1 C1 B1 30.66(16) 2_667 .
B1 Li1 C1 B1 101.13(19) 2_667 .
C1 Li1 C1 B1 65.17(17) 2_667 .
O21 Li1 C1 Li1 175.6(3) . 2_667
C2 Li1 C1 Li1 65.40(16) . 2_667
B1 Li1 C1 Li1 -65.17(16) . 2_667
C2 Li1 C1 Li1 -34.51(10) 2_667 2_667
B1 Li1 C1 Li1 35.95(12) 2_667 2_667
C1 Li1 C1 Li1 0.0 2_667 2_667
C6 C1 C2 C3 -1.3(3) . .
B1 C1 C2 C3 -178.8(2) . .
Li1 C1 C2 C3 -120.8(2) . .
Li1 C1 C2 C3 126.5(3) 2_667 .
C6 C1 C2 B1 177.5(2) . 2_667
B1 C1 C2 B1 -0.1(4) . 2_667
Li1 C1 C2 B1 57.9(2) . 2_667
Li1 C1 C2 B1 -54.8(2) 2_667 2_667
C6 C1 C2 Li1 119.5(2) . .
B1 C1 C2 Li1 -58.0(2) . .
Li1 C1 C2 Li1 -112.73(14) 2_667 .
C6 C1 C2 Li1 -127.7(2) . 2_667
B1 C1 C2 Li1 54.7(2) . 2_667
Li1 C1 C2 Li1 112.73(14) . 2_667
O11 Li1 C2 C3 -83.5(5) . .
O21 Li1 C2 C3 35.9(3) . .
C1 Li1 C2 C3 111.0(3) . .
B1 Li1 C2 C3 141.1(3) . .
C2 Li1 C2 C3 178.0(3) 2_667 .
B1 Li1 C2 C3 -117.8(3) 2_667 .
C1 Li1 C2 C3 -147.6(3) 2_667 .
O11 Li1 C2 C1 165.5(5) . .
O21 Li1 C2 C1 -75.1(2) . .
B1 Li1 C2 C1 30.10(15) . .
C2 Li1 C2 C1 67.03(16) 2_667 .
B1 Li1 C2 C1 131.2(2) 2_667 .
C1 Li1 C2 C1 101.42(16) 2_667 .
O11 Li1 C2 B1 34.3(5) . 2_667
O21 Li1 C2 B1 153.7(2) . 2_667
C1 Li1 C2 B1 -131.2(2) . 2_667
B1 Li1 C2 B1 -101.14(18) . 2_667
C2 Li1 C2 B1 -64.21(16) 2_667 2_667
C1 Li1 C2 B1 -29.81(16) 2_667 2_667
O11 Li1 C2 Li1 98.5(5) . 2_667
O21 Li1 C2 Li1 -142.1(3) . 2_667
C1 Li1 C2 Li1 -67.03(16) . 2_667
B1 Li1 C2 Li1 -36.93(11) . 2_667
C2 Li1 C2 Li1 0.0 2_667 2_667
B1 Li1 C2 Li1 64.21(16) 2_667 2_667
C1 Li1 C2 Li1 34.39(10) 2_667 2_667
C1 C2 C3 C4 0.6(4) . .
B1 C2 C3 C4 -178.2(3) 2_667 .
Li1 C2 C3 C4 -85.4(3) . .
Li1 C2 C3 C4 92.2(4) 2_667 .
C2 C3 C4 C5 0.5(4) . .
C3 C4 C5 C6 -0.8(4) . .
C4 C5 C6 C1 0.0(4) . .
C2 C1 C6 C5 1.1(4) . .
B1 C1 C6 C5 178.5(3) . .
Li1 C1 C6 C5 88.2(4) . .
Li1 C1 C6 C5 -87.9(4) 2_667 .
O21 Li1 O11 C12 171.6(3) . .
C2 Li1 O11 C12 -66.1(6) . .
B1 Li1 O11 C12 51.9(5) . .
C2 Li1 O11 C12 23.3(4) 2_667 .
B1 Li1 O11 C12 -44.3(4) 2_667 .
C1 Li1 O11 C12 -11.0(4) 2_667 .
O21 Li1 O11 C15 -5.7(4) . .
C2 Li1 O11 C15 116.5(5) . .
B1 Li1 O11 C15 -125.4(3) . .
C2 Li1 O11 C15 -154.1(3) 2_667 .
B1 Li1 O11 C15 138.4(3) 2_667 .
C1 Li1 O11 C15 171.6(3) 2_667 .
C15 O11 C12 C13 21.4(4) . .
Li1 O11 C12 C13 -156.3(3) . .
O11 C12 C13 C14 -31.6(4) . .
C12 C13 C14 C15 29.8(4) . .
C12 O11 C15 C14 -2.3(4) . .
Li1 O11 C15 C14 175.4(3) . .
C13 C14 C15 O11 -17.6(4) . .
O11 Li1 O21 C25 -103.2(3) . .
C1 Li1 O21 C25 69.0(3) . .
C2 Li1 O21 C25 102.7(3) . .
B1 Li1 O21 C25 35.6(3) . .
C2 Li1 O21 C25 19.7(5) 2_667 .
B1 Li1 O21 C25 124.3(3) 2_667 .
C1 Li1 O21 C25 88.6(12) 2_667 .
O11 Li1 O21 C22 101.0(3) . .
C1 Li1 O21 C22 -86.9(3) . .
C2 Li1 O21 C22 -53.1(3) . .
B1 Li1 O21 C22 -120.2(3) . .
C2 Li1 O21 C22 -136.1(4) 2_667 .
B1 Li1 O21 C22 -31.5(4) 2_667 .
C1 Li1 O21 C22 -67.2(12) 2_667 .
C25 O21 C22 C23 11.0(3) . .
Li1 O21 C22 C23 169.4(2) . .
O21 C22 C23 C24 -30.2(3) . .
C22 C23 C24 C25 37.0(3) . .
C22 O21 C25 C24 12.9(3) . .
Li1 O21 C25 C24 -146.4(2) . .
C23 C24 C25 O21 -31.3(3) . .
O21A Li1A B1A C2A 175.8(4) . 2_676
O11A Li1A B1A C2A 54.8(3) . 2_676
C1A Li1A B1A C2A -29.45(17) 2_676 2_676
B1A Li1A B1A C2A -66.72(18) 2_676 2_676
C2A Li1A B1A C2A -102.24(19) . 2_676
C1A Li1A B1A C2A -129.6(3) . 2_676
O21A Li1A B1A C1A -54.6(3) . .
O11A Li1A B1A C1A -175.7(3) . .
C1A Li1A B1A C1A 100.12(19) 2_676 .
C2A Li1A B1A C1A 129.6(3) 2_676 .
B1A Li1A B1A C1A 62.85(18) 2_676 .
C2A Li1A B1A C1A 27.33(15) . .
O21A Li1A B1A Li1A -117.4(3) . 2_676
O11A Li1A B1A Li1A 121.5(3) . 2_676
C1A Li1A B1A Li1A 37.27(12) 2_676 2_676
C2A Li1A B1A Li1A 66.72(17) 2_676 2_676
B1A Li1A B1A Li1A 0.0 2_676 2_676
C2A Li1A B1A Li1A -35.52(11) . 2_676
C1A Li1A B1A Li1A -62.85(18) . 2_676
C2A B1A C1A C6A -177.5(2) 2_676 .
Li1A B1A C1A C6A -119.2(3) 2_676 .
Li1A B1A C1A C6A 127.9(3) . .
C2A B1A C1A C2A 0.4(4) 2_676 .
Li1A B1A C1A C2A 58.6(2) 2_676 .
Li1A B1A C1A C2A -54.2(2) . .
C2A B1A C1A Li1A -58.2(2) 2_676 2_676
Li1A B1A C1A Li1A -112.86(15) . 2_676
C2A B1A C1A Li1A 54.6(2) 2_676 .
Li1A B1A C1A Li1A 112.86(15) 2_676 .
O21A Li1A C1A C6A 21.0(4) . .
O11A Li1A C1A C6A -108.0(6) . .
C1A Li1A C1A C6A 176.3(4) 2_676 .
C2A Li1A C1A C6A -147.2(3) 2_676 .
B1A Li1A C1A C6A 139.2(3) 2_676 .
B1A Li1A C1A C6A -116.8(4) . .
C2A Li1A C1A C6A 110.4(4) . .
O21A Li1A C1A C2A -89.4(2) . .
O11A Li1A C1A C2A 141.6(6) . .
C1A Li1A C1A C2A 65.92(16) 2_676 .
C2A Li1A C1A C2A 102.40(17) 2_676 .
B1A Li1A C1A C2A 28.77(15) 2_676 .
B1A Li1A C1A C2A 132.9(2) . .
O21A Li1A C1A B1A 137.7(3) . .
O11A Li1A C1A B1A 8.8(6) . .
C1A Li1A C1A B1A -66.94(17) 2_676 .
C2A Li1A C1A B1A -30.46(17) 2_676 .
B1A Li1A C1A B1A -104.09(19) 2_676 .
C2A Li1A C1A B1A -132.9(2) . .
O21A Li1A C1A Li1A -155.3(3) . 2_676
O11A Li1A C1A Li1A 75.7(5) . 2_676
C1A Li1A C1A Li1A 0.0 2_676 2_676
C2A Li1A C1A Li1A 36.48(11) 2_676 2_676
B1A Li1A C1A Li1A -37.15(12) 2_676 2_676
B1A Li1A C1A Li1A 66.94(17) . 2_676
C2A Li1A C1A Li1A -65.92(16) . 2_676
C6A C1A C2A C3A -0.4(3) . .
B1A C1A C2A C3A -178.4(2) . .
Li1A C1A C2A C3A -119.1(3) 2_676 .
Li1A C1A C2A C3A 128.1(2) . .
C6A C1A C2A B1A 177.6(2) . 2_676
B1A C1A C2A B1A -0.4(4) . 2_676
Li1A C1A C2A B1A 59.0(2) 2_676 2_676
Li1A C1A C2A B1A -53.9(2) . 2_676
C6A C1A C2A Li1A 118.6(3) . 2_676
B1A C1A C2A Li1A -59.4(2) . 2_676
Li1A C1A C2A Li1A -112.84(15) . 2_676
C6A C1A C2A Li1A -128.5(2) . .
B1A C1A C2A Li1A 53.5(2) . .
Li1A C1A C2A Li1A 112.84(15) 2_676 .
O21A Li1A C2A C3A -14.8(4) . .
O11A Li1A C2A C3A 118.8(7) . .
C1A Li1A C2A C3A 146.0(3) 2_676 .
C2A Li1A C2A C3A -177.3(4) 2_676 .
B1A Li1A C2A C3A 115.1(4) 2_676 .
B1A Li1A C2A C3A -140.7(3) . .
C1A Li1A C2A C3A -112.4(3) . .
O21A Li1A C2A C1A 97.6(2) . .
O11A Li1A C2A C1A -128.8(7) . .
C1A Li1A C2A C1A -101.64(16) 2_676 .
C2A Li1A C2A C1A -64.95(16) 2_676 .
B1A Li1A C2A C1A -132.5(2) 2_676 .
B1A Li1A C2A C1A -28.36(14) . .
O21A Li1A C2A B1A -129.9(2) . 2_676
O11A Li1A C2A B1A 3.7(7) . 2_676
C1A Li1A C2A B1A 30.90(16) 2_676 2_676
C2A Li1A C2A B1A 67.58(17) 2_676 2_676
B1A Li1A C2A B1A 104.18(18) . 2_676
C1A Li1A C2A B1A 132.5(2) . 2_676
O21A Li1A C2A Li1A 162.5(3) . 2_676
O11A Li1A C2A Li1A -63.9(7) . 2_676
C1A Li1A C2A Li1A -36.69(11) 2_676 2_676
C2A Li1A C2A Li1A 0.0 2_676 2_676
B1A Li1A C2A Li1A -67.59(17) 2_676 2_676
B1A Li1A C2A Li1A 36.60(11) . 2_676
C1A Li1A C2A Li1A 64.95(16) . 2_676
C1A C2A C3A C4A 1.2(4) . .
B1A C2A C3A C4A -176.8(3) 2_676 .
Li1A C2A C3A C4A -83.6(4) 2_676 .
Li1A C2A C3A C4A 93.3(4) . .
C2A C3A C4A C5A -1.3(5) . .
C3A C4A C5A C6A 0.5(5) . .
C4A C5A C6A C1A 0.2(5) . .
C2A C1A C6A C5A -0.3(4) . .
B1A C1A C6A C5A 177.7(3) . .
Li1A C1A C6A C5A 85.9(4) 2_676 .
Li1A C1A C6A C5A -89.9(4) . .
O21A Li1A O11A C12A 90.4(3) . .
C1A Li1A O11A C12A -68.5(3) 2_676 .
C2A Li1A O11A C12A -104.5(3) 2_676 .
B1A Li1A O11A C12A -41.4(4) 2_676 .
B1A Li1A O11A C12A -133.4(3) . .
C2A Li1A O11A C12A -44.0(8) . .
C1A Li1A O11A C12A -139.1(5) . .
O21A Li1A O11A C15A -101.1(3) . .
C1A Li1A O11A C15A 100.0(3) 2_676 .
C2A Li1A O11A C15A 64.0(3) 2_676 .
B1A Li1A O11A C15A 127.1(3) 2_676 .
B1A Li1A O11A C15A 35.1(4) . .
C2A Li1A O11A C15A 124.5(7) . .
C1A Li1A O11A C15A 29.4(7) . .
C15A O11A C12A C13A 5.9(3) . .
Li1A O11A C12A C13A 176.0(3) . .
O11A C12A C13A C14A -25.5(4) . .
C12A C13A C14A C15A 34.4(4) . .
C12A O11A C15A C14A 15.5(3) . .
Li1A O11A C15A C14A -154.5(3) . .
C13A C14A C15A O11A -31.2(4) . .
O11A Li1A O21A C22A 172.0(3) . .
C1A Li1A O21A C22A -69.0(7) 2_676 .
C2A Li1A O21A C22A 48.4(10) 2_676 .
B1A Li1A O21A C22A -53.6(4) 2_676 .
B1A Li1A O21A C22A 40.4(5) . .
C2A Li1A O21A C22A -22.5(4) . .
C1A Li1A O21A C22A 11.7(4) . .
O11A Li1A O21A C25A -13.1(4) . .
C1A Li1A O21A C25A 105.9(6) 2_676 .
C2A Li1A O21A C25A -136.7(8) 2_676 .
B1A Li1A O21A C25A 121.2(3) 2_676 .
B1A Li1A O21A C25A -144.8(3) . .
C2A Li1A O21A C25A 152.4(3) . .
C1A Li1A O21A C25A -173.4(3) . .
C25A O21A C22A C23A 26.6(4) . .
Li1A O21A C22A C23A -157.7(3) . .
O21A C22A C23A C24A -32.8(4) . .
C22A C23A C24A C25A 26.1(5) . .
C22A O21A C25A C24A -10.5(4) . .
Li1A O21A C25A C24A 174.0(3) . .
C23A C24A C25A O21A -10.3(5) . .
